data_2300187
loop_
_publ_author_name
'Legrand, Vincent'
'Pillet, S\'ebastien'
'Weber, Hans-Peter'
'Souhassou, Mohamed'
'L\'etard, Jean-Fran\,cois'
'Guionneau, Philippe'
'Lecomte, Claude'

_publ_section_title
;
 On the precision and accuracy of structural analysis of light-induced
 metastable states
;
_journal_issue 6
_journal_name_full 'Journal of Applied Crystallography'
_journal_page_first 1076
_journal_page_last 1088
_journal_paper_doi 10.1107/S0021889807040149
_journal_volume 40
_journal_year 2007
_chemical_formula_moiety 'C26 H16 Fe N6 S2'
_chemical_formula_sum 'C26 H16 Fe N6 S2'
_chemical_formula_weight 532.42
_chemical_name_systematic
;
 ?
;
_space_group_IT_number 60
_symmetry_cell_setting orthorhombic
_symmetry_space_group_name_Hall '-P 2n 2ab'
_symmetry_space_group_name_H-M 'P b c n'
_atom_sites_solution_hydrogens geom
_atom_sites_solution_primary direct
_atom_sites_solution_secondary difmap
_audit_creation_method SHELXL-97
_cell_angle_alpha 90.00
_cell_angle_beta 90.00
_cell_angle_gamma 90.00
_cell_formula_units_Z 4
_cell_length_a 13.1850(10)
_cell_length_b 9.9480(10)
_cell_length_c 17.1350(10)
_cell_measurement_reflns_used 23123
_cell_measurement_temperature 15(2)
_cell_measurement_theta_max 45.45
_cell_measurement_theta_min 3.90
_cell_volume 2247.5(3)
_computing_cell_refinement 'CRYSALIS Oxford Diffraction (2004)'
_computing_data_collection 'CRYSALIS Oxford Diffraction (2004)'
_computing_data_reduction 'CRYSALIS Oxford Diffraction (2004)'
_computing_structure_refinement 'SHELXL-97 (Sheldrick, 1997)'
_computing_structure_solution 'SHELXS-97 (Sheldrick, 1990)'
_diffrn_ambient_temperature 15(2)
_diffrn_measured_fraction_theta_full 0.765
_diffrn_measured_fraction_theta_max 0.765
_diffrn_measurement_device_type 'KUMA KM6'
_diffrn_measurement_method 'phi scans'
_diffrn_radiation_monochromator Si
_diffrn_radiation_source synchrotron
_diffrn_radiation_type synchrotron
_diffrn_radiation_wavelength 0.71
_diffrn_reflns_av_R_equivalents 0.0210
_diffrn_reflns_av_sigmaI/netI 0.0279
_diffrn_reflns_limit_h_max 26
_diffrn_reflns_limit_h_min 0
_diffrn_reflns_limit_k_max 19
_diffrn_reflns_limit_k_min 0
_diffrn_reflns_limit_l_max 31
_diffrn_reflns_limit_l_min 0
_diffrn_reflns_number 23123
_diffrn_reflns_theta_full 45.45
_diffrn_reflns_theta_max 45.45
_diffrn_reflns_theta_min 3.90
_diffrn_standards_decay_% 0
_diffrn_standards_interval_count 0
_diffrn_standards_number 0
_exptl_absorpt_coefficient_mu 0.886
_exptl_absorpt_correction_T_max 0.827
_exptl_absorpt_correction_T_min 0.809
_exptl_absorpt_correction_type gaussian
_exptl_absorpt_process_details
;
Absorption correction were performed using CRYSALIS Oxford Diffraction (2004)
;
_exptl_crystal_colour purple
_exptl_crystal_density_diffrn 1.573
_exptl_crystal_density_method 'not measured'
_exptl_crystal_description block
_exptl_crystal_F_000 1088
_exptl_crystal_size_max 0.24
_exptl_crystal_size_mid 0.22
_exptl_crystal_size_min 0.21
_refine_diff_density_max 5.597
_refine_diff_density_min -1.933
_refine_ls_extinction_method none
_refine_ls_goodness_of_fit_ref 1.066
_refine_ls_hydrogen_treatment mixed
_refine_ls_matrix_type full
_refine_ls_number_parameters 191
_refine_ls_number_reflns 7259
_refine_ls_number_restraints 0
_refine_ls_restrained_S_all 1.066
_refine_ls_R_factor_all 0.0879
_refine_ls_R_factor_gt 0.0642
_refine_ls_shift/su_max 0.001
_refine_ls_shift/su_mean 0.000
_refine_ls_structure_factor_coef Fsqd
_refine_ls_weighting_details 'calc w=1/[\s^2^(Fo^2^)+(0.1359P)^2^+0.8177P] where P=(Fo^2^+2Fc^2^)/3'
_refine_ls_weighting_scheme calc
_refine_ls_wR_factor_gt 0.1718
_refine_ls_wR_factor_ref 0.1995
_reflns_number_gt 5353
_reflns_number_total 7259
_reflns_threshold_expression >2sigma(I)
_cod_data_source_file db5028.cif
_cod_data_source_block hs_15k
_cod_original_cell_volume 2247.5(5)
_cod_original_sg_symbol_H-M 'P bcn'
_cod_database_code 2300187
_cod_database_fobs_code 2300187

loop_
_symmetry_equiv_pos_as_xyz
'x, y, z'
'-x+1/2, -y+1/2, z+1/2'
'-x, y, -z+1/2'
'x+1/2, -y+1/2, -z'
'-x, -y, -z'
'x-1/2, y-1/2, -z-1/2'
'x, -y, z-1/2'
'-x-1/2, y-1/2, z'

loop_
_atom_site_type_symbol
_atom_site_label
_atom_site_fract_x
_atom_site_fract_y
_atom_site_fract_z
_atom_site_U_iso_or_equiv
_atom_site_adp_type
_atom_site_calc_flag
_atom_site_refinement_flags
_atom_site_occupancy
_atom_site_disorder_assembly
_atom_site_disorder_group
Fe Fe 0.5000 0.17576(3) 0.2500 0.01252(7) Uani d S 1 . .
N N 0.54159(11) 0.31708(13) 0.16616(8) 0.01732(19) Uani d . 1 . .
C C 0.58648(10) 0.38766(14) 0.12380(8) 0.01546(19) Uani d . 1 . .
S S 0.64840(3) 0.48547(4) 0.06459(2) 0.01692(8) Uani d . 1 . .
N N1 0.49823(9) 0.01611(12) 0.34018(7) 0.01384(17) Uani d . 1 . .
N N2 0.66122(9) 0.13359(12) 0.27274(7) 0.01388(16) Uani d . 1 . .
C C1 0.59118(10) -0.02973(13) 0.36080(8) 0.01366(18) Uani d . 1 . .
C C2 0.67808(10) 0.03233(13) 0.32461(8) 0.01347(18) Uani d . 1 . .
C C3 0.41777(11) -0.03666(15) 0.37523(9) 0.0163(2) Uani d . 1 . .
C C4 0.42469(12) -0.14032(16) 0.43086(9) 0.0184(2) Uani d . 1 . .
C C5 0.51841(12) -0.19038(16) 0.45028(10) 0.0175(2) Uani d . 1 . .
C C6 0.60559(11) -0.13361(14) 0.41545(8) 0.01470(19) Uani d . 1 . .
C C7 0.70644(12) -0.17905(14) 0.43319(9) 0.0161(2) Uani d . 1 . .
C C8 0.78828(11) -0.12137(14) 0.39845(8) 0.0159(2) Uani d . 1 . .
C C9 0.77627(10) -0.01273(13) 0.34373(8) 0.01442(18) Uani d . 1 . .
C C10 0.85929(11) 0.05143(15) 0.30762(9) 0.0162(2) Uani d . 1 . .
C C11 0.84118(11) 0.15326(16) 0.25476(8) 0.0160(2) Uani d . 1 . .
C C12 0.74111(11) 0.19118(14) 0.23913(9) 0.01548(19) Uani d . 1 . .
H H5 0.529(3) -0.266(4) 0.485(2) 0.030(8) Uiso d . 1 . .
H H7 0.709(2) -0.245(3) 0.4697(18) 0.022(7) Uiso d . 1 . .
H H8 0.858(2) -0.147(3) 0.4122(19) 0.021(7) Uiso d . 1 . .
H H10 0.928(3) 0.027(3) 0.322(2) 0.028(8) Uiso d . 1 . .
H H11 0.900(2) 0.197(3) 0.2332(17) 0.015(6) Uiso d . 1 . .
H H12 0.728(3) 0.256(4) 0.200(2) 0.031(8) Uiso d . 1 . .
H H3 0.356(3) -0.005(4) 0.365(2) 0.036(9) Uiso d . 1 . .
H H4 0.363(3) -0.175(4) 0.453(2) 0.033(9) Uiso d . 1 . .

loop_
_atom_site_aniso_label
_atom_site_aniso_U_11
_atom_site_aniso_U_22
_atom_site_aniso_U_33
_atom_site_aniso_U_12
_atom_site_aniso_U_13
_atom_site_aniso_U_23
Fe 0.01479(11) 0.01327(11) 0.00950(12) 0.000 0.00030(7) 0.000
N 0.0192(4) 0.0184(5) 0.0144(5) 0.0002(4) 0.0011(4) 0.0020(3)
C 0.0173(5) 0.0165(4) 0.0125(5) 0.0005(4) 0.0006(4) 0.0005(3)
S 0.02005(15) 0.01729(14) 0.01341(15) -0.00135(10) 0.00137(10) 0.00085(9)
N1 0.0156(4) 0.0142(4) 0.0117(4) -0.0001(3) 0.0003(3) 0.0019(3)
N2 0.0163(4) 0.0145(4) 0.0108(4) 0.0014(3) 0.0000(3) 0.0009(3)
C1 0.0156(4) 0.0148(4) 0.0106(4) 0.0004(3) -0.0009(3) 0.0006(3)
C2 0.0151(4) 0.0144(4) 0.0109(4) 0.0012(3) -0.0002(3) 0.0000(3)
C3 0.0163(4) 0.0177(5) 0.0148(5) 0.0001(4) 0.0005(4) 0.0031(4)
C4 0.0183(5) 0.0192(5) 0.0175(6) -0.0023(4) 0.0008(4) 0.0043(4)
C5 0.0182(5) 0.0188(5) 0.0155(5) -0.0005(4) -0.0004(4) 0.0047(4)
C6 0.0167(4) 0.0152(4) 0.0122(4) 0.0000(4) -0.0013(4) 0.0020(3)
C7 0.0178(5) 0.0171(5) 0.0132(5) 0.0001(4) -0.0007(4) 0.0027(3)
C8 0.0171(5) 0.0174(5) 0.0131(5) 0.0005(4) -0.0013(4) 0.0014(3)
C9 0.0159(4) 0.0151(4) 0.0123(5) 0.0012(3) -0.0001(3) 0.0000(3)
C10 0.0161(4) 0.0181(5) 0.0145(5) 0.0015(4) 0.0000(4) 0.0004(4)
C11 0.0162(4) 0.0180(5) 0.0137(5) 0.0003(4) 0.0017(4) 0.0013(4)
C12 0.0162(5) 0.0159(4) 0.0143(5) -0.0005(4) 0.0009(4) 0.0014(3)

loop_
_atom_type_symbol
_atom_type_description
_atom_type_scat_dispersion_real
_atom_type_scat_dispersion_imag
_atom_type_scat_source
C C 0.0033 0.0016 'International Tables Vol C Tables 4.2.6.8 and 6.1.1.4'
H H 0.0000 0.0000 'International Tables Vol C Tables 4.2.6.8 and 6.1.1.4'
Fe Fe 0.3463 0.8444 'International Tables Vol C Tables 4.2.6.8 and 6.1.1.4'
N N 0.0061 0.0033 'International Tables Vol C Tables 4.2.6.8 and 6.1.1.4'
S S 0.1246 0.1234 'International Tables Vol C Tables 4.2.6.8 and 6.1.1.4'

loop_
_geom_angle_atom_site_label_1
_geom_angle_atom_site_label_2
_geom_angle_atom_site_label_3
_geom_angle_site_symmetry_1
_geom_angle_site_symmetry_3
_geom_angle
_geom_angle_publ_flag
N Fe N 3_655 . 95.13(8) ?
N Fe N2 3_655 . 105.11(5) ?
N Fe N2 . . 89.80(5) ?
N Fe N2 3_655 3_655 89.80(5) ?
N Fe N2 . 3_655 105.11(5) ?
N2 Fe N2 . 3_655 158.03(6) ?
N Fe N1 3_655 3_655 165.28(5) ?
N Fe N1 . 3_655 90.00(5) ?
N2 Fe N1 . 3_655 88.66(4) ?
N2 Fe N1 3_655 3_655 75.53(4) ?
N Fe N1 3_655 . 90.00(5) ?
N Fe N1 . . 165.28(5) ?
N2 Fe N1 . . 75.53(4) ?
N2 Fe N1 3_655 . 88.66(4) ?
N1 Fe N1 3_655 . 88.44(7) ?
C N Fe . . 164.88(13) ?
N C S . . 179.68(15) ?
C3 N1 C1 . . 118.16(12) ?
C3 N1 Fe . . 127.40(9) ?
C1 N1 Fe . . 114.44(9) ?
C12 N2 C2 . . 118.16(12) ?
C12 N2 Fe . . 127.29(10) ?
C2 N2 Fe . . 114.46(9) ?
N1 C1 C6 . . 122.88(12) ?
N1 C1 C2 . . 117.55(11) ?
C6 C1 C2 . . 119.57(12) ?
N2 C2 C9 . . 122.50(12) ?
N2 C2 C1 . . 117.90(12) ?
C9 C2 C1 . . 119.60(12) ?
N1 C3 C4 . . 122.99(13) ?
N1 C3 H3 . . 120(3) ?
C4 C3 H3 . . 117(3) ?
C5 C4 C3 . . 119.23(14) ?
C5 C4 H4 . . 122(2) ?
C3 C4 H4 . . 118(2) ?
C4 C5 C6 . . 118.99(13) ?
C4 C5 H5 . . 124(2) ?
C6 C5 H5 . . 117(2) ?
C1 C6 C5 . . 117.69(13) ?
C1 C6 C7 . . 119.78(13) ?
C5 C6 C7 . . 122.53(13) ?
C8 C7 C6 . . 120.60(13) ?
C8 C7 H7 . . 125(2) ?
C6 C7 H7 . . 114(2) ?
C7 C8 C9 . . 120.99(13) ?
C7 C8 H8 . . 121.7(19) ?
C9 C8 H8 . . 117.1(19) ?
C2 C9 C10 . . 117.86(12) ?
C2 C9 C8 . . 119.44(12) ?
C10 C9 C8 . . 122.71(12) ?
C11 C10 C9 . . 119.08(13) ?
C11 C10 H10 . . 121(2) ?
C9 C10 H10 . . 120(2) ?
C10 C11 C12 . . 119.15(13) ?
C10 C11 H11 . . 116.5(18) ?
C12 C11 H11 . . 124.3(18) ?
N2 C12 C11 . . 123.24(13) ?
N2 C12 H12 . . 117(2) ?
C11 C12 H12 . . 120(2) ?

loop_
_geom_bond_atom_site_label_1
_geom_bond_atom_site_label_2
_geom_bond_site_symmetry_2
_geom_bond_distance
_geom_bond_publ_flag
Fe N 3_655 2.0835(13) ?
Fe N . 2.0835(13) ?
Fe N2 . 2.2014(12) ?
Fe N2 3_655 2.2014(12) ?
Fe N1 3_655 2.2160(12) ?
Fe N1 . 2.2160(12) ?
N C . 1.1706(19) ?
C S . 1.6256(14) ?
N1 C3 . 1.3273(18) ?
N1 C1 . 1.3546(17) ?
N2 C12 . 1.3301(19) ?
N2 C2 . 1.3616(18) ?
C1 C6 . 1.4074(18) ?
C1 C2 . 1.4417(19) ?
C2 C9 . 1.4088(19) ?
C3 C4 . 1.407(2) ?
C3 H3 . 0.89(4) ?
C4 C5 . 1.373(2) ?
C4 H4 . 0.97(4) ?
C5 C6 . 1.413(2) ?
C5 H5 . 0.97(4) ?
C6 C7 . 1.437(2) ?
C7 C8 . 1.359(2) ?
C7 H7 . 0.91(3) ?
C8 C9 . 1.4394(19) ?
C8 H8 . 0.98(3) ?
C9 C10 . 1.410(2) ?
C10 C11 . 1.380(2) ?
C10 H10 . 0.97(4) ?
C11 C12 . 1.398(2) ?
C11 H11 . 0.97(3) ?
C12 H12 . 0.95(3) ?
